data_7104692
loop_
_publ_author_name
'Yunfeng Chen'
'Cheng Zhong'
'Xiaohua Sun'
'Novruz G. Akhmedov'
'Jeffrey L. Petersen'
'Xiaodong Shi'

_publ_section_title
;
 One-pot cascade Michael--Michael--Aldol condensation for
 diastereoselective synthesis of nitro-substituted cyclohexanes
;
_journal_name_full 'Chem. Commun.'
_journal_page_first 5150
_journal_page_last 5152
_journal_paper_doi 10.1039/b909766j
_journal_volume 34
_journal_year 2009
_chemical_formula_sum 'C15 H15 N O2'
_chemical_formula_weight 241.28
_chemical_name_systematic
;
?
;
_space_group_IT_number 14
_symmetry_cell_setting monoclinic
_symmetry_space_group_name_Hall '-P 2ybc'
_symmetry_space_group_name_H-M 'P 1 21/c 1'
_atom_sites_solution_hydrogens geom
_atom_sites_solution_primary direct
_atom_sites_solution_secondary difmap
_audit_creation_method SHELXL-97
_cell_angle_alpha 90.00
_cell_angle_beta 100.478(1)
_cell_angle_gamma 90.00
_cell_formula_units_Z 4
_cell_length_a 6.6259(5)
_cell_length_b 12.9816(10)
_cell_length_c 14.3547(11)
_cell_measurement_reflns_used 5949
_cell_measurement_temperature 293(2)
_cell_measurement_theta_max 27.49
_cell_measurement_theta_min 2.88
_cell_volume 1214.13(16)
_computing_structure_refinement 'SHELXL-97 (Sheldrick, 1997)'
_computing_structure_solution 'SHELXS-97 (Sheldrick, 1990)'
_diffrn_ambient_temperature 293(2)
_diffrn_measured_fraction_theta_full 0.968
_diffrn_measured_fraction_theta_max 0.968
_diffrn_radiation_monochromator graphite
_diffrn_radiation_source 'fine-focus sealed tube'
_diffrn_radiation_type MoK\a
_diffrn_radiation_wavelength 0.71073
_diffrn_reflns_av_R_equivalents 0.0330
_diffrn_reflns_av_sigmaI/netI 0.0489
_diffrn_reflns_limit_h_max 8
_diffrn_reflns_limit_h_min -8
_diffrn_reflns_limit_k_max 16
_diffrn_reflns_limit_k_min -16
_diffrn_reflns_limit_l_max 17
_diffrn_reflns_limit_l_min -18
_diffrn_reflns_number 7958
_diffrn_reflns_theta_full 27.51
_diffrn_reflns_theta_max 27.51
_diffrn_reflns_theta_min 3.13
_diffrn_standards_decay_% 0
_exptl_absorpt_coefficient_mu 0.088
_exptl_absorpt_correction_type semi-empirical
_exptl_absorpt_process_details SADABS
_exptl_crystal_colour colorless
_exptl_crystal_density_diffrn 1.320
_exptl_crystal_density_method 'not measured'
_exptl_crystal_description block
_exptl_crystal_F_000 512
_exptl_crystal_size_max 0.50
_exptl_crystal_size_mid 0.40
_exptl_crystal_size_min 0.28
_refine_diff_density_max 0.264
_refine_diff_density_min -0.198
_refine_diff_density_rms 0.048
_refine_ls_extinction_method none
_refine_ls_goodness_of_fit_ref 1.062
_refine_ls_hydrogen_treatment riding
_refine_ls_matrix_type full
_refine_ls_number_parameters 163
_refine_ls_number_reflns 2705
_refine_ls_number_restraints 0
_refine_ls_restrained_S_all 1.062
_refine_ls_R_factor_all 0.0542
_refine_ls_R_factor_gt 0.0482
_refine_ls_shift/su_max 0.000
_refine_ls_shift/su_mean 0.000
_refine_ls_structure_factor_coef Fsqd
_refine_ls_weighting_details 'calc w=1/[\s^2^(Fo^2^)+(0.0649P)^2^+0.2069P] where P=(Fo^2^+2Fc^2^)/3'
_refine_ls_weighting_scheme calc
_refine_ls_wR_factor_gt 0.1289
_refine_ls_wR_factor_ref 0.1358
_reflns_number_gt 2339
_reflns_number_total 2705
_reflns_threshold_expression >2sigma(I)
_cod_data_source_file b909766j.txt
_cod_data_source_block ms94ccd
_cod_original_sg_symbol_H-M P21/c
_cod_database_code 7104692

loop_
_symmetry_equiv_pos_as_xyz
'x, y, z'
'-x, y+1/2, -z+1/2'
'-x, -y, -z'
'x, -y-1/2, z-1/2'

loop_
_atom_site_label
_atom_site_type_symbol
_atom_site_fract_x
_atom_site_fract_y
_atom_site_fract_z
_atom_site_U_iso_or_equiv
_atom_site_adp_type
_atom_site_occupancy
_atom_site_symmetry_multiplicity
_atom_site_calc_flag
_atom_site_refinement_flags
_atom_site_disorder_assembly
_atom_site_disorder_group
O1 O 0.4339(2) 0.69850(10) 0.32853(8) 0.0695(4) Uani 1 1 d . . .
O2 O 0.62167(17) 0.85409(9) 0.47488(9) 0.0650(3) Uani 1 1 d . . .
N1 N 0.35405(16) 0.73982(8) 0.47422(7) 0.0392(3) Uani 1 1 d . . .
C1 C 0.19482(17) 0.71723(9) 0.53112(8) 0.0345(3) Uani 1 1 d . . .
C2 C 0.0130(2) 0.68115(11) 0.45413(9) 0.0447(3) Uani 1 1 d . . .
H2A H -0.0650 0.6274 0.4784 0.054 Uiso 1 1 calc R . .
H2B H -0.0780 0.7381 0.4322 0.054 Uiso 1 1 calc R . .
C3 C 0.1155(3) 0.64027(12) 0.37440(10) 0.0554(4) Uani 1 1 d . . .
H3A H 0.1349 0.5663 0.3801 0.066 Uiso 1 1 calc R . .
H3B H 0.0317 0.6552 0.3132 0.066 Uiso 1 1 calc R . .
C4 C 0.3192(2) 0.69418(11) 0.38449(9) 0.0474(3) Uani 1 1 d . . .
C5 C 0.4785(2) 0.82268(11) 0.50794(10) 0.0438(3) Uani 1 1 d . . .
C6 C 0.3962(2) 0.86598(11) 0.59116(10) 0.0463(3) Uani 1 1 d . . .
H6A H 0.3930 0.9407 0.5890 0.056 Uiso 1 1 calc R . .
H6B H 0.4798 0.8443 0.6505 0.056 Uiso 1 1 calc R . .
C7 C 0.17922(19) 0.82191(10) 0.58048(9) 0.0394(3) Uani 1 1 d . . .
H7A H 0.0803 0.8666 0.5419 0.047 Uiso 1 1 calc R . .
H7B H 0.1397 0.8127 0.6418 0.047 Uiso 1 1 calc R . .
C8 C 0.26374(18) 0.62973(9) 0.60135(8) 0.0352(3) Uani 1 1 d . . .
C9 C 0.4198(2) 0.56923(12) 0.59092(10) 0.0505(3) Uani 1 1 d . . .
H9A H 0.4566 0.5144 0.6322 0.061 Uiso 1 1 calc R . .
H9B H 0.4922 0.5817 0.5423 0.061 Uiso 1 1 calc R . .
C10 C 0.14528(18) 0.61102(9) 0.67910(8) 0.0361(3) Uani 1 1 d . . .
C11 C -0.0532(2) 0.64911(11) 0.67665(10) 0.0437(3) Uani 1 1 d . . .
H11 H -0.1168 0.6869 0.6245 0.052 Uiso 1 1 calc R . .
C12 C -0.1564(2) 0.63114(12) 0.75122(11) 0.0505(4) Uani 1 1 d . . .
H12 H -0.2874 0.6579 0.7490 0.061 Uiso 1 1 calc R . .
C13 C -0.0656(2) 0.57395(12) 0.82829(10) 0.0518(4) Uani 1 1 d . . .
H13 H -0.1361 0.5610 0.8775 0.062 Uiso 1 1 calc R . .
C14 C 0.1302(2) 0.53593(12) 0.83232(10) 0.0531(4) Uani 1 1 d . . .
H14 H 0.1919 0.4972 0.8843 0.064 Uiso 1 1 calc R . .
C15 C 0.2345(2) 0.55536(11) 0.75911(9) 0.0462(3) Uani 1 1 d . . .
H15 H 0.3677 0.5307 0.7633 0.055 Uiso 1 1 calc R . .

loop_
_atom_site_aniso_label
_atom_site_aniso_U_11
_atom_site_aniso_U_22
_atom_site_aniso_U_33
_atom_site_aniso_U_23
_atom_site_aniso_U_13
_atom_site_aniso_U_12
O1 0.0943(9) 0.0734(8) 0.0498(6) -0.0046(5) 0.0368(6) 0.0049(7)
O2 0.0547(6) 0.0668(8) 0.0820(8) -0.0050(6) 0.0353(6) -0.0122(5)
N1 0.0462(6) 0.0383(5) 0.0361(5) -0.0020(4) 0.0156(4) -0.0006(4)
C1 0.0367(5) 0.0345(6) 0.0335(6) -0.0017(4) 0.0093(4) 0.0003(4)
C2 0.0446(7) 0.0451(7) 0.0414(7) 0.0002(5) 0.0001(5) -0.0022(5)
C3 0.0715(9) 0.0522(8) 0.0395(7) -0.0099(6) 0.0021(6) -0.0026(7)
C4 0.0681(9) 0.0408(7) 0.0353(6) -0.0010(5) 0.0150(6) 0.0078(6)
C5 0.0420(6) 0.0421(7) 0.0495(7) 0.0004(5) 0.0141(5) -0.0002(5)
C6 0.0498(7) 0.0422(7) 0.0488(7) -0.0100(6) 0.0136(6) -0.0065(5)
C7 0.0446(6) 0.0342(6) 0.0418(6) -0.0034(5) 0.0143(5) 0.0013(5)
C8 0.0378(6) 0.0343(6) 0.0335(6) -0.0022(4) 0.0064(4) -0.0008(4)
C9 0.0577(8) 0.0510(8) 0.0453(7) 0.0047(6) 0.0159(6) 0.0163(6)
C10 0.0388(6) 0.0334(6) 0.0368(6) -0.0017(4) 0.0085(4) -0.0044(4)
C11 0.0413(6) 0.0442(7) 0.0466(7) 0.0007(5) 0.0102(5) -0.0016(5)
C12 0.0437(7) 0.0507(8) 0.0613(9) -0.0074(6) 0.0204(6) -0.0056(6)
C13 0.0611(8) 0.0517(8) 0.0479(8) -0.0042(6) 0.0238(6) -0.0156(6)
C14 0.0625(8) 0.0556(9) 0.0421(7) 0.0083(6) 0.0123(6) -0.0069(7)
C15 0.0444(7) 0.0506(8) 0.0438(7) 0.0063(6) 0.0085(5) -0.0004(5)

loop_
_atom_type_symbol
_atom_type_description
_atom_type_scat_dispersion_real
_atom_type_scat_dispersion_imag
_atom_type_scat_source
C C 0.0033 0.0016 'International Tables Vol C Tables 4.2.6.8 and 6.1.1.4'
H H 0.0000 0.0000 'International Tables Vol C Tables 4.2.6.8 and 6.1.1.4'
N N 0.0061 0.0033 'International Tables Vol C Tables 4.2.6.8 and 6.1.1.4'
O O 0.0106 0.0060 'International Tables Vol C Tables 4.2.6.8 and 6.1.1.4'

loop_
_geom_angle_atom_site_label_1
_geom_angle_atom_site_label_2
_geom_angle_atom_site_label_3
_geom_angle
_geom_angle_site_symmetry_1
_geom_angle_site_symmetry_3
_geom_angle_publ_flag
C5 N1 C4 129.64(11) . . ?
C5 N1 C1 113.58(10) . . ?
C4 N1 C1 114.23(11) . . ?
N1 C1 C8 110.72(9) . . ?
N1 C1 C7 101.14(9) . . ?
C8 C1 C7 112.78(10) . . ?
N1 C1 C2 101.90(9) . . ?
C8 C1 C2 110.17(10) . . ?
C7 C1 C2 118.96(10) . . ?
C3 C2 C1 104.19(11) . . ?
C4 C3 C2 106.22(11) . . ?
O1 C4 N1 125.20(15) . . ?
O1 C4 C3 128.47(14) . . ?
N1 C4 C3 106.33(11) . . ?
O2 C5 N1 125.78(13) . . ?
O2 C5 C6 127.49(14) . . ?
N1 C5 C6 106.71(10) . . ?
C5 C6 C7 104.46(10) . . ?
C6 C7 C1 103.60(9) . . ?
C9 C8 C10 120.84(12) . . ?
C9 C8 C1 120.61(11) . . ?
C10 C8 C1 118.50(10) . . ?
C15 C10 C11 117.37(11) . . ?
C15 C10 C8 119.80(11) . . ?
C11 C10 C8 122.81(11) . . ?
C12 C11 C10 120.85(13) . . ?
C13 C12 C11 120.32(13) . . ?
C12 C13 C14 119.79(12) . . ?
C13 C14 C15 119.98(13) . . ?
C14 C15 C10 121.65(13) . . ?

loop_
_geom_bond_atom_site_label_1
_geom_bond_atom_site_label_2
_geom_bond_distance
_geom_bond_site_symmetry_2
_geom_bond_publ_flag
O1 C4 1.2035(18) . ?
O2 C5 1.2065(16) . ?
N1 C5 1.3877(17) . ?
N1 C4 1.3983(17) . ?
N1 C1 1.4763(14) . ?
C1 C8 1.5322(17) . ?
C1 C7 1.5446(16) . ?
C1 C2 1.5515(17) . ?
C2 C3 1.528(2) . ?
C3 C4 1.504(2) . ?
C5 C6 1.5090(18) . ?
C6 C7 1.5289(18) . ?
C8 C9 1.3283(18) . ?
C8 C10 1.4965(15) . ?
C10 C15 1.3943(18) . ?
C10 C11 1.3993(18) . ?
C11 C12 1.3908(18) . ?
C12 C13 1.377(2) . ?
C13 C14 1.379(2) . ?
C14 C15 1.3823(18) . ?
